data_4305755
loop_
_publ_author_name
'Peili Teo'
'L. L. Koh'
'T. S. Andy Hor'

_publ_section_title
;
Oligo- and Polymeric PdII and PtII Using Pyridyl Carboxylate Spacers for
Topology Control
;
_journal_name_full 'Inorganic Chemistry'
_journal_page_first 6464
_journal_page_last 6474
_journal_paper_doi 10.1021/ic8007238
_journal_volume 47
_journal_year 2008
_chemical_formula_sum 'C124.5 H100.5 Cl12.5 F3 Fe3 N3 O9 P6 Pt3 S'
_chemical_formula_weight 3253.40
_chemical_name_systematic
; 
 ? 
;
_space_group_IT_number 2
_symmetry_cell_setting triclinic
_symmetry_space_group_name_Hall '-P 1'
_symmetry_space_group_name_H-M 'P -1'
_atom_sites_solution_hydrogens geom
_atom_sites_solution_primary direct
_atom_sites_solution_secondary difmap
_audit_creation_method SHELXL-97
_cell_angle_alpha 95.534(2)
_cell_angle_beta 106.6190(10)
_cell_angle_gamma 117.4770(10)
_cell_formula_units_Z 2
_cell_length_a 19.1274(12)
_cell_length_b 19.4662(12)
_cell_length_c 22.7920(15)
_cell_measurement_reflns_used 8709
_cell_measurement_temperature 223(2)
_cell_measurement_theta_max 21.39
_cell_measurement_theta_min 2.17
_cell_volume 6949.3(8)
_computing_cell_refinement 'Bruker SMART'
_computing_data_collection 'Bruker SMART'
_computing_data_reduction 'Bruker SAINT'
_computing_molecular_graphics 'Bruker SHELXTL'
_computing_publication_material 'Bruker SHELXTL'
_computing_structure_refinement 'SHELXL-97 (Sheldrick, 1997)'
_computing_structure_solution 'SHELXS-97 (Sheldrick, 1990)'
_diffrn_ambient_temperature 223(2)
_diffrn_measured_fraction_theta_full 0.999
_diffrn_measured_fraction_theta_max 0.999
_diffrn_measurement_device_type 'CCD area detector'
_diffrn_measurement_method 'phi and omega scans'
_diffrn_radiation_monochromator graphite
_diffrn_radiation_source 'fine-focus sealed tube'
_diffrn_radiation_type MoK\a
_diffrn_radiation_wavelength 0.71073
_diffrn_reflns_av_R_equivalents 0.0664
_diffrn_reflns_av_sigmaI/netI 0.0711
_diffrn_reflns_limit_h_max 21
_diffrn_reflns_limit_h_min -21
_diffrn_reflns_limit_k_max 22
_diffrn_reflns_limit_k_min -22
_diffrn_reflns_limit_l_max 26
_diffrn_reflns_limit_l_min -26
_diffrn_reflns_number 69039
_diffrn_reflns_theta_full 24.00
_diffrn_reflns_theta_max 24.00
_diffrn_reflns_theta_min 1.29
_exptl_absorpt_coefficient_mu 3.694
_exptl_absorpt_correction_T_max 0.5254
_exptl_absorpt_correction_T_min 0.2814
_exptl_absorpt_correction_type 'Sadabs, (Sheldrick 2001)'
_exptl_crystal_colour Orange
_exptl_crystal_density_diffrn 1.555
_exptl_crystal_density_meas 0
_exptl_crystal_density_method 'not measured'
_exptl_crystal_description Block
_exptl_crystal_F_000 3196
_exptl_crystal_size_max 0.46
_exptl_crystal_size_mid 0.38
_exptl_crystal_size_min 0.20
_refine_diff_density_max 6.859
_refine_diff_density_min -2.057
_refine_diff_density_rms 0.294
_refine_ls_extinction_method none
_refine_ls_goodness_of_fit_ref 1.046
_refine_ls_hydrogen_treatment mixed
_refine_ls_matrix_type full
_refine_ls_number_parameters 1301
_refine_ls_number_reflns 21785
_refine_ls_number_restraints 3
_refine_ls_restrained_S_all 1.046
_refine_ls_R_factor_all 0.1184
_refine_ls_R_factor_gt 0.0930
_refine_ls_shift/su_max 0.001
_refine_ls_shift/su_mean 0.000
_refine_ls_structure_factor_coef Fsqd
_refine_ls_weighting_details 'calc w=1/[\s^2^(Fo^2^)+(0.1685P)^2^+85.7144P] where P=(Fo^2^+2Fc^2^)/3'
_refine_ls_weighting_scheme calc
_refine_ls_wR_factor_gt 0.2580
_refine_ls_wR_factor_ref 0.2772
_reflns_number_gt 16170
_reflns_number_total 21785
_reflns_threshold_expression >2sigma(I)
_cod_data_source_file ic8007238-file003_06.cif
_cod_data_source_block 7178_complex_4b
_cod_depositor_comments
;
The following automatic conversions were performed:
'_symmetry_cell_setting' value 'Triclinic' changed to 'triclinic'
according to '/home/saulius/struct/CIF-dictionaries/cif_core.dic'
dictionary named 'cif_core.dic' version 2.4.1 from 2010-06-29.

Automatic conversion script
Id: cif_fix_enum 1527 2010-12-29 10:47:43Z saulius 
;
_cod_original_formula_sum 'C124.50 H100.50 Cl12.50 F3 Fe3 N3 O9 P6 Pt3 S'
_cod_database_code 4305755

loop_
_symmetry_equiv_pos_as_xyz
'x, y, z'
'-x, -y, -z'

loop_
_atom_site_label
_atom_site_type_symbol
_atom_site_fract_x
_atom_site_fract_y
_atom_site_fract_z
_atom_site_U_iso_or_equiv
_atom_site_adp_type
_atom_site_occupancy
_atom_site_symmetry_multiplicity
_atom_site_calc_flag
_atom_site_refinement_flags
_atom_site_disorder_assembly
_atom_site_disorder_group
Pt1 Pt 1.29826(3) 1.13014(4) 0.87274(3) 0.03548(19) Uani 1 1 d . . .
Pt2 Pt 0.83526(4) 1.09795(4) 0.71336(3) 0.03679(19) Uani 1 1 d . . .
Pt3 Pt 0.86234(4) 0.69216(4) 0.65205(3) 0.0417(2) Uani 1 1 d . . .
P1 P 1.3712(2) 1.0753(2) 0.92632(19) 0.0380(9) Uani 1 1 d . . .
P2 P 1.3663(3) 1.2464(3) 0.9474(2) 0.0466(10) Uani 1 1 d . . .
P3 P 0.8640(3) 1.2054(3) 0.78614(18) 0.0412(10) Uani 1 1 d . . .
P4 P 0.6928(3) 1.0253(3) 0.68263(18) 0.0407(10) Uani 1 1 d . . .
P5 P 0.7186(3) 0.6113(3) 0.6053(2) 0.0440(10) Uani 1 1 d . . .
P6 P 0.8900(3) 0.6107(3) 0.7056(3) 0.0630(14) Uani 1 1 d . . .
Fe1 Fe 1.55118(15) 1.25568(15) 0.99442(12) 0.0506(6) Uani 1 1 d . . .
Fe2 Fe 0.66623(17) 1.17711(17) 0.72920(11) 0.0557(7) Uani 1 1 d . . .
Fe3 Fe 0.72266(17) 0.43814(16) 0.60777(17) 0.0691(8) Uani 1 1 d . . .
O1 O 1.2339(6) 1.0241(6) 0.7998(5) 0.037(2) Uani 1 1 d . . .
O2 O 1.1164(7) 0.9796(7) 0.8197(5) 0.049(3) Uani 1 1 d . . .
O3 O 0.9661(6) 1.1600(6) 0.7345(5) 0.042(3) Uani 1 1 d . . .
O4 O 0.9775(6) 1.0700(8) 0.7833(5) 0.049(3) Uani 1 1 d . . .
O5 O 0.8430(7) 0.7759(6) 0.6100(5) 0.043(3) Uani 1 1 d . . .
O6 O 0.8784(7) 0.8446(7) 0.7075(5) 0.047(3) Uani 1 1 d . . .
N1 N 1.2284(8) 1.1705(8) 0.8139(6) 0.039(3) Uani 1 1 d . . .
N2 N 0.8320(8) 1.0134(8) 0.6473(5) 0.038(3) Uani 1 1 d . . .
N3 N 0.9916(8) 0.7731(8) 0.6769(6) 0.042(3) Uani 1 1 d . . .
C1 C 1.2637(10) 1.2276(10) 0.7855(8) 0.048(4) Uani 1 1 d . . .
H1 H 1.3209 1.2486 0.7906 0.057 Uiso 1 1 calc R . .
C2 C 1.2167(12) 1.2560(11) 0.7489(9) 0.060(5) Uani 1 1 d . . .
H2 H 1.2418 1.2943 0.7280 0.072 Uiso 1 1 calc R . .
C3 C 1.1357(10) 1.2293(10) 0.7429(8) 0.051(4) Uani 1 1 d . . .
H3 H 1.1058 1.2518 0.7207 0.062 Uiso 1 1 calc R . .
C4 C 1.0966(10) 1.1685(10) 0.7698(8) 0.044(4) Uani 1 1 d . . .
C5 C 1.1459(10) 1.1405(10) 0.8076(8) 0.049(4) Uani 1 1 d . . .
H5 H 1.1216 1.1015 0.8283 0.058 Uiso 1 1 calc R . .
C6 C 1.0077(9) 1.1284(10) 0.7637(8) 0.041(4) Uani 1 1 d . . .
C7 C 0.8165(11) 1.0151(11) 0.5850(8) 0.051(4) Uani 1 1 d . . .
H7 H 0.8086 1.0561 0.5718 0.062 Uiso 1 1 calc R . .
C8 C 0.8122(13) 0.9580(10) 0.5416(7) 0.054(5) Uani 1 1 d . . .
H8 H 0.8002 0.9589 0.4988 0.065 Uiso 1 1 calc R . .
C9 C 0.8257(10) 0.9000(10) 0.5614(8) 0.047(4) Uani 1 1 d . . .
H9 H 0.8247 0.8616 0.5322 0.056 Uiso 1 1 calc R . .
C10 C 0.8406(9) 0.8967(9) 0.6225(7) 0.038(3) Uani 1 1 d . . .
C11 C 0.8428(9) 0.9554(9) 0.6633(7) 0.036(3) Uani 1 1 d . . .
H11 H 0.8528 0.9534 0.7058 0.043 Uiso 1 1 calc R . .
C12 C 0.8559(9) 0.8363(9) 0.6498(7) 0.035(3) Uani 1 1 d . . .
C13 C 1.0365(12) 0.7600(12) 0.6455(10) 0.069(6) Uani 1 1 d . . .
H13 H 1.0098 0.7113 0.6141 0.083 Uiso 1 1 calc R . .
C14 C 1.1185(12) 0.8149(13) 0.6581(11) 0.078(7) Uani 1 1 d . . .
H14 H 1.1465 0.8054 0.6333 0.094 Uiso 1 1 calc R . .
C15 C 1.1607(11) 0.8827(11) 0.7052(8) 0.054(5) Uani 1 1 d . . .
H15 H 1.2187 0.9192 0.7153 0.065 Uiso 1 1 calc R . .
C16 C 1.1185(9) 0.8975(8) 0.7378(7) 0.034(3) Uani 1 1 d . . .
C17 C 1.0330(9) 0.8410(9) 0.7224(7) 0.034(3) Uani 1 1 d . . .
H17 H 1.0036 0.8516 0.7452 0.041 Uiso 1 1 calc R . .
C18 C 1.1573(9) 0.9722(9) 0.7905(6) 0.034(3) Uani 1 1 d . . .
C19 C 1.4791(10) 1.1391(10) 0.9852(8) 0.043(4) Uani 1 1 d . . .
C20 C 1.5543(10) 1.1538(11) 0.9739(10) 0.058(5) Uani 1 1 d . . .
H20 H 1.5578 1.1305 0.9350 0.070 Uiso 1 1 calc R . .
C21 C 1.6224(12) 1.2085(12) 1.0309(12) 0.072(6) Uani 1 1 d . . .
H21 H 1.6833 1.2322 1.0377 0.086 Uiso 1 1 calc R . .
C22 C 1.5925(13) 1.2225(12) 1.0753(11) 0.068(5) Uani 1 1 d . . .
H22 H 1.6279 1.2591 1.1186 0.081 Uiso 1 1 calc R . .
C23 C 1.5040(12) 1.1833(11) 1.0475(10) 0.061(5) Uani 1 1 d . . .
H23 H 1.4657 1.1846 1.0684 0.074 Uiso 1 1 calc R . .
C24 C 1.4773(10) 1.3017(10) 0.9629(8) 0.050(4) Uani 1 1 d . . .
C25 C 1.5509(13) 1.3562(11) 1.0190(10) 0.069(6) Uani 1 1 d . . .
H25 H 1.5515 1.3791 1.0600 0.083 Uiso 1 1 calc R . .
C26 C 1.6206(12) 1.3753(11) 1.0021(10) 0.063(5) Uani 1 1 d . . .
H26 H 1.6802 1.4108 1.0320 0.075 Uiso 1 1 calc R . .
C27 C 1.5989(12) 1.3359(11) 0.9431(10) 0.062(5) Uani 1 1 d . . .
H27 H 1.6388 1.3382 0.9225 0.074 Uiso 1 1 calc R . .
C28 C 1.5101(12) 1.2884(10) 0.9154(9) 0.056(5) Uani 1 1 d . . .
H28 H 1.4760 1.2530 0.8716 0.067 Uiso 1 1 calc R . .
C29 C 0.7843(11) 1.2257(11) 0.7956(7) 0.047(4) Uani 1 1 d . . .
C30 C 0.7726(13) 1.2893(12) 0.7793(9) 0.066(6) Uani 1 1 d . . .
H30 H 0.8065 1.3304 0.7609 0.079 Uiso 1 1 calc R . .
C31 C 0.7001(16) 1.2809(17) 0.7920(11) 0.089(8) Uani 1 1 d . . .
H31 H 0.6751 1.3154 0.7845 0.107 Uiso 1 1 calc R . .
C32 C 0.6710(14) 1.2132(16) 0.8183(10) 0.079(7) Uani 1 1 d . . .
H32 H 0.6212 1.1929 0.8311 0.095 Uiso 1 1 calc R . .
C33 C 0.7207(12) 1.1777(12) 0.8206(8) 0.059(5) Uani 1 1 d . . .
H33 H 0.7147 1.1307 0.8368 0.070 Uiso 1 1 calc R . .
C34 C 0.6392(10) 1.0793(11) 0.6675(6) 0.046(4) Uani 1 1 d . . .
C35 C 0.5635(11) 1.0654(11) 0.6796(8) 0.055(5) Uani 1 1 d . . .
H35 H 0.5321 1.0232 0.6984 0.067 Uiso 1 1 calc R . .
C36 C 0.5452(13) 1.1231(13) 0.6629(9) 0.069(6) Uani 1 1 d . . .
H36 H 0.4987 1.1293 0.6683 0.083 Uiso 1 1 calc R . .
C37 C 0.6046(13) 1.1735(13) 0.6369(8) 0.065(6) Uani 1 1 d . . .
H37 H 0.6061 1.2196 0.6212 0.078 Uiso 1 1 calc R . .
C38 C 0.6644(12) 1.1465(12) 0.6416(8) 0.062(5) Uani 1 1 d . . .
H38 H 0.7137 1.1700 0.6283 0.074 Uiso 1 1 calc R . .
C39 C 0.6658(11) 0.5030(11) 0.5940(10) 0.058(5) Uani 1 1 d . . .
C40 C 0.6326(11) 0.4444(12) 0.5364(10) 0.066(5) Uani 1 1 d . . .
H40 H 0.6324 0.4523 0.4941 0.079 Uiso 1 1 calc R . .
C41 C 0.5971(12) 0.3688(12) 0.5545(13) 0.071(6) Uani 1 1 d . . .
H41 H 0.5708 0.3151 0.5252 0.086 Uiso 1 1 calc R . .
C42 C 0.6067(12) 0.3810(13) 0.6155(15) 0.079(7) Uani 1 1 d . . .
H42 H 0.5882 0.3384 0.6377 0.095 Uiso 1 1 calc R . .
C43 C 0.6486(11) 0.4628(10) 0.6434(10) 0.057(5) Uani 1 1 d . . .
H43 H 0.6636 0.4890 0.6881 0.068 Uiso 1 1 calc R . .
C44 C 0.8461(12) 0.5135(13) 0.6649(11) 0.070(6) Uani 1 1 d . . .
C45 C 0.8141(13) 0.4393(14) 0.6826(14) 0.090(8) Uani 1 1 d . . .
H45 H 0.8118 0.4320 0.7246 0.108 Uiso 1 1 calc R . .
C46 C 0.7855(15) 0.3763(15) 0.625(2) 0.128(16) Uani 1 1 d . . .
H46 H 0.7559 0.3184 0.6235 0.154 Uiso 1 1 calc R . .
C47 C 0.7982(15) 0.4018(17) 0.5780(18) 0.097(9) Uani 1 1 d . . .
H47 H 0.7821 0.3684 0.5355 0.117 Uiso 1 1 calc R . .
C48 C 0.8356(11) 0.4895(12) 0.5966(16) 0.095(10) Uani 1 1 d . . .
H48 H 0.8524 0.5263 0.5696 0.114 Uiso 1 1 calc R . .
C1A C 1.31771(17) 1.0066(2) 0.96760(15) 0.043(4) Uani 1 1 d G . .
C2A C 1.36211(19) 0.9866(2) 1.01579(16) 0.050(4) Uani 1 1 d G . .
H2A H 1.4216 1.0124 1.0298 0.060 Uiso 1 1 calc R . .
C3A C 1.3185(2) 0.9285(2) 1.04324(16) 0.057(5) Uani 1 1 d G . .
H3A H 1.3485 0.9150 1.0758 0.069 Uiso 1 1 calc R . .
C4A C 1.2305(2) 0.8903(2) 1.02252(15) 0.068(6) Uani 1 1 d G . .
H4A H 1.2010 0.8510 1.0411 0.081 Uiso 1 1 calc R . .
C5A C 1.18610(19) 0.9103(2) 0.97433(14) 0.063(5) Uani 1 1 d G . .
H5A H 1.1266 0.8845 0.9603 0.075 Uiso 1 1 calc R . .
C6A C 1.22970(17) 0.96841(19) 0.94687(14) 0.054(5) Uani 1 1 d G . .
H6A H 1.1997 0.9819 0.9143 0.065 Uiso 1 1 calc R . .
C1B C 1.38781(17) 1.0202(2) 0.86825(18) 0.042(4) Uani 1 1 d G . .
C2B C 1.38399(18) 0.9476(2) 0.87143(19) 0.063(5) Uani 1 1 d G . .
H2B H 1.3711 0.9246 0.9041 0.076 Uiso 1 1 calc R . .
C3B C 1.3992(2) 0.9091(3) 0.8263(2) 0.083(7) Uani 1 1 d G . .
H3B H 1.3967 0.8600 0.8284 0.099 Uiso 1 1 calc R . .
C4B C 1.4183(2) 0.9431(3) 0.7779(2) 0.080(7) Uani 1 1 d G . .
H4B H 1.4286 0.9170 0.7474 0.096 Uiso 1 1 calc R . .
C5B C 1.42215(19) 1.0156(3) 0.7748(2) 0.068(6) Uani 1 1 d G . .
H5B H 1.4351 1.0386 0.7421 0.081 Uiso 1 1 calc R . .
C6B C 1.40690(17) 1.0542(2) 0.81992(19) 0.055(5) Uani 1 1 d G . .
H6B H 1.4095 1.1032 0.8178 0.066 Uiso 1 1 calc R . .
C1C C 1.34323(18) 1.23268(19) 1.01833(15) 0.055(5) Uani 1 1 d G . .
H1C H 1.3776 1.2074 1.0314 0.067 Uiso 1 1 calc R . .
C2C C 1.38822(19) 1.2938(2) 1.07462(16) 0.072(6) Uani 1 1 d G . .
H2C H 1.4395 1.3399 1.0797 0.086 Uiso 1 1 calc R . .
C3C C 1.3574(2) 1.2868(2) 1.12341(15) 0.072(6) Uani 1 1 d G . .
H3C H 1.3878 1.3281 1.1615 0.086 Uiso 1 1 calc R . .
C4C C 1.2816(2) 1.2186(2) 1.11589(13) 0.077(6) Uani 1 1 d G . .
H4C H 1.2607 1.2138 1.1489 0.092 Uiso 1 1 calc R . .
C5C C 1.2366(2) 1.1574(2) 1.05960(13) 0.070(6) Uani 1 1 d G . .
H5C H 1.1853 1.1113 1.0545 0.084 Uiso 1 1 calc R . .
C6C C 1.26741(18) 1.16447(19) 1.01082(13) 0.058(5) Uani 1 1 d G . .
H6C H 1.2370 1.1231 0.9727 0.070 Uiso 1 1 calc R . .
C1D C 1.32931(18) 1.31507(17) 0.92777(18) 0.084(7) Uani 1 1 d G . .
C2D C 1.25132(19) 1.30019(16) 0.92876(17) 0.098(9) Uani 1 1 d G . .
H2D H 1.2180 1.2551 0.9408 0.117 Uiso 1 1 calc R . .
C3D C 1.2226(2) 1.35205(15) 0.91196(18) 0.149(17) Uani 1 1 d G . .
H3D H 1.1699 1.3420 0.9126 0.179 Uiso 1 1 calc R . .
C4D C 1.2720(2) 1.41879(15) 0.8942(2) 0.18(2) Uani 1 1 d G . .
H4D H 1.2526 1.4539 0.8828 0.222 Uiso 1 1 calc R . .
C5D C 1.3500(2) 1.43367(16) 0.8932(2) 0.17(2) Uani 1 1 d G . .
H5D H 1.3833 1.4788 0.8811 0.207 Uiso 1 1 calc R . .
C6D C 1.37864(19) 1.38180(17) 0.9100(2) 0.083(7) Uani 1 1 d G . .
H6D H 1.4314 1.3919 0.9093 0.100 Uiso 1 1 calc R . .
C1E C 0.9195(2) 1.21465(19) 0.86858(16) 0.043(4) Uani 1 1 d G . .
C2E C 0.94813(19) 1.16256(18) 0.88472(14) 0.060(5) Uani 1 1 d G . .
H2E H 0.9373 1.1205 0.8529 0.072 Uiso 1 1 calc R . .
C3E C 0.9928(2) 1.17273(19) 0.94798(14) 0.074(6) Uani 1 1 d G . .
H3E H 1.0122 1.1375 0.9589 0.089 Uiso 1 1 calc R . .
C4E C 1.0089(2) 1.2350(2) 0.99507(15) 0.073(6) Uani 1 1 d G . .
H4E H 1.0391 1.2418 1.0378 0.088 Uiso 1 1 calc R . .
C5E C 0.9803(2) 1.2871(2) 0.97893(17) 0.072(6) Uani 1 1 d G . .
H5E H 0.9911 1.3292 1.0108 0.087 Uiso 1 1 calc R . .
C6E C 0.9356(2) 1.2769(2) 0.91568(18) 0.061(5) Uani 1 1 d G . .
H6E H 0.9162 1.3121 0.9048 0.073 Uiso 1 1 calc R . .
C1F C 0.9304(2) 1.29180(18) 0.76397(19) 0.057(5) Uani 1 1 d G . .
C2F C 0.9983(3) 1.36322(18) 0.8074(2) 0.120(11) Uani 1 1 d G . .
H2F H 1.0127 1.3682 0.8512 0.144 Uiso 1 1 calc R . .
C3F C 1.0450(3) 1.42731(18) 0.7859(2) 0.153(16) Uani 1 1 d G . .
H3F H 1.0910 1.4756 0.8153 0.183 Uiso 1 1 calc R . .
C4F C 1.0238(3) 1.42000(19) 0.7211(2) 0.103(9) Uani 1 1 d G . .
H4F H 1.0554 1.4633 0.7066 0.124 Uiso 1 1 calc R . .
C5F C 0.9559(3) 1.3486(2) 0.6777(2) 0.089(7) Uani 1 1 d G . .
H5F H 0.9415 1.3436 0.6338 0.107 Uiso 1 1 calc R . .
C6F C 0.9092(2) 1.28448(19) 0.69912(19) 0.074(6) Uani 1 1 d G . .
H6F H 0.8633 1.2362 0.6698 0.089 Uiso 1 1 calc R . .
C1G C 0.64413(19) 0.9486(2) 0.60776(15) 0.045(4) Uani 1 1 d G . .
C2G C 0.6174(2) 0.9669(2) 0.55115(16) 0.062(5) Uani 1 1 d G . .
H2G H 0.6205 1.0166 0.5520 0.074 Uiso 1 1 calc R . .
C3G C 0.5862(2) 0.9118(2) 0.49333(15) 0.072(6) Uani 1 1 d G . .
H3G H 0.5682 0.9242 0.4551 0.087 Uiso 1 1 calc R . .
C4G C 0.5817(2) 0.8383(2) 0.49212(14) 0.075(7) Uani 1 1 d G . .
H4G H 0.5606 0.8010 0.4530 0.090 Uiso 1 1 calc R . .
C5G C 0.60842(18) 0.8200(2) 0.54871(14) 0.065(5) Uani 1 1 d G . .
H5G H 0.6054 0.7703 0.5479 0.078 Uiso 1 1 calc R . .
C6G C 0.63963(17) 0.8751(2) 0.60654(14) 0.055(5) Uani 1 1 d G . .
H6G H 0.6577 0.8627 0.6448 0.066 Uiso 1 1 calc R . .
C1H C 0.65768(17) 0.9692(2) 0.73738(16) 0.047(4) Uani 1 1 d G . .
C2H C 0.71542(18) 0.9883(2) 0.79831(15) 0.058(5) Uani 1 1 d G . .
H2H H 0.7716 1.0313 0.8113 0.069 Uiso 1 1 calc R . .
C3H C 0.69015(18) 0.9435(2) 0.84008(16) 0.066(5) Uani 1 1 d G . .
H3H H 0.7292 0.9564 0.8813 0.080 Uiso 1 1 calc R . .
C4H C 0.60713(18) 0.8798(2) 0.82091(17) 0.081(7) Uani 1 1 d G . .
H4H H 0.5900 0.8496 0.8492 0.098 Uiso 1 1 calc R . .
C5H C 0.54937(17) 0.8608(2) 0.75997(18) 0.072(6) Uani 1 1 d G . .
H5H H 0.4932 0.8177 0.7470 0.086 Uiso 1 1 calc R . .
C6H C 0.57465(17) 0.9055(2) 0.71820(17) 0.057(5) Uani 1 1 d G . .
H6H H 0.5356 0.8927 0.6770 0.068 Uiso 1 1 calc R . .
C1I C 0.65470(17) 0.63604(17) 0.63881(16) 0.046(4) Uani 1 1 d G . .
C2I C 0.69083(16) 0.70837(17) 0.68386(15) 0.051(4) Uani 1 1 d G . .
H2I H 0.7496 0.7449 0.6986 0.062 Uiso 1 1 calc R . .
C3I C 0.64001(15) 0.72664(18) 0.70719(16) 0.062(5) Uani 1 1 d G . .
H3I H 0.6644 0.7756 0.7377 0.074 Uiso 1 1 calc R . .
C4I C 0.55306(16) 0.6726(2) 0.68546(18) 0.067(5) Uani 1 1 d G . .
H4I H 0.5187 0.6849 0.7012 0.080 Uiso 1 1 calc R . .
C5I C 0.51693(16) 0.60023(19) 0.64041(19) 0.073(6) Uani 1 1 d G . .
H5I H 0.4581 0.5637 0.6257 0.088 Uiso 1 1 calc R . .
C6I C 0.56775(18) 0.58196(18) 0.61708(18) 0.058(5) Uani 1 1 d G . .
H6I H 0.5433 0.5330 0.5866 0.070 Uiso 1 1 calc R . .
C1J C 0.6924(2) 0.62240(19) 0.52381(15) 0.049(4) Uani 1 1 d G . .
C2J C 0.6261(2) 0.6345(2) 0.49421(15) 0.047(4) Uani 1 1 d G . .
H2J H 0.5930 0.6387 0.5163 0.057 Uiso 1 1 calc R . .
C3J C 0.6088(2) 0.6403(2) 0.43197(14) 0.080(6) Uani 1 1 d G . .
H3J H 0.5640 0.6484 0.4120 0.095 Uiso 1 1 calc R . .
C4J C 0.6578(3) 0.6340(3) 0.39931(14) 0.083(7) Uani 1 1 d G . .
H4J H 0.6461 0.6380 0.3572 0.099 Uiso 1 1 calc R . .
C5J C 0.7240(3) 0.6220(2) 0.42891(14) 0.109(10) Uani 1 1 d G . .
H5J H 0.7571 0.6177 0.4068 0.131 Uiso 1 1 calc R . .
C6J C 0.7413(2) 0.6162(2) 0.49116(15) 0.076(6) Uani 1 1 d G . .
H6J H 0.7861 0.6080 0.5112 0.091 Uiso 1 1 calc R . .
C1K C 0.8589(2) 0.60179(16) 0.77421(18) 0.078(7) Uani 1 1 d G . .
C2K C 0.8868(2) 0.56418(17) 0.8160(2) 0.097(9) Uani 1 1 d G . .
H2K H 0.9190 0.5426 0.8077 0.117 Uiso 1 1 calc R . .
C3K C 0.8670(2) 0.55846(19) 0.8701(2) 0.131(14) Uani 1 1 d G . .
H3K H 0.8858 0.5330 0.8984 0.157 Uiso 1 1 calc R . .
C4K C 0.8193(2) 0.59037(19) 0.8824(2) 0.101(9) Uani 1 1 d G . .
H4K H 0.8059 0.5865 0.9190 0.122 Uiso 1 1 calc R . .
C5K C 0.7914(2) 0.62799(18) 0.84064(18) 0.085(7) Uani 1 1 d G . .
H5K H 0.7591 0.6496 0.8490 0.102 Uiso 1 1 calc R . .
C6K C 0.8112(2) 0.63370(16) 0.78653(17) 0.078(6) Uani 1 1 d G . .
H6K H 0.7924 0.6591 0.7583 0.094 Uiso 1 1 calc R . .
C1L C 1.0033(2) 0.64918(17) 0.74290(18) 0.075(6) Uani 1 1 d G . .
C2L C 1.0384(2) 0.61390(19) 0.7145(2) 0.108(10) Uani 1 1 d G . .
H2L H 1.0035 0.5703 0.6779 0.130 Uiso 1 1 calc R . .
C3L C 1.1252(2) 0.6431(2) 0.7402(2) 0.151(17) Uani 1 1 d G . .
H3L H 1.1490 0.6192 0.7209 0.182 Uiso 1 1 calc R . .
C4L C 1.1769(2) 0.7075(2) 0.7943(2) 0.152(18) Uani 1 1 d G . .
H4L H 1.2356 0.7273 0.8116 0.183 Uiso 1 1 calc R . .
C5L C 1.1418(2) 0.74283(19) 0.82268(18) 0.126(14) Uani 1 1 d G . .
H5L H 1.1767 0.7864 0.8593 0.151 Uiso 1 1 calc R . .
C6L C 1.0550(2) 0.71365(18) 0.79700(17) 0.083(7) Uani 1 1 d G . .
H6L H 1.0312 0.7375 0.8162 0.099 Uiso 1 1 calc R . .
C1S C 0.9577(11) 0.9316(12) 0.8537(8) 0.055(5) Uani 1 1 d . . .
H1S H 0.9795 0.9470 0.8197 0.066 Uiso 1 1 calc R . .
C2S C 0.4438(17) 0.5470(13) 0.1880(14) 0.102(9) Uani 1 1 d . . .
H2S H 0.5001 0.5956 0.1985 0.122 Uiso 1 1 calc R . .
C3S C 0.322(3) 0.845(3) 0.555(2) 0.158(14) Uiso 1 1 d . . .
H3S H 0.3119 0.8037 0.5780 0.190 Uiso 1 1 calc R . .
C1X C 0.3277(17) 0.1466(14) 0.6591(11) 0.080(7) Uani 1 1 d . . .
Cl1A Cl 0.9381(4) 0.8354(4) 0.8550(3) 0.0772(15) Uani 1 1 d . . .
Cl2A Cl 0.8649(3) 0.9358(4) 0.8386(2) 0.0688(14) Uani 1 1 d . . .
Cl3A Cl 1.0356(4) 1.0006(4) 0.9275(2) 0.0909(19) Uani 1 1 d . . .
Cl2B Cl 0.4530(6) 0.4909(5) 0.2418(4) 0.129(3) Uani 1 1 d . . .
Cl3B Cl 0.4078(6) 0.4907(4) 0.1089(4) 0.123(3) Uani 1 1 d . . .
Cl4B Cl 0.3732(5) 0.5762(5) 0.1951(5) 0.122(3) Uani 1 1 d . . .
Cl2C Cl 0.4052(7) 0.8643(11) 0.5347(5) 0.212(7) Uani 1 1 d . . .
Cl1C Cl 0.2279(6) 0.8060(7) 0.4811(7) 0.180(5) Uani 1 1 d . . .
Cl3C Cl 0.3270(9) 0.9216(9) 0.5963(7) 0.252(9) Uani 1 1 d . . .
F1 F 0.3317(10) 0.0843(9) 0.6316(8) 0.120(6) Uani 1 1 d . . .
F2 F 0.2799(11) 0.1119(8) 0.6937(8) 0.131(7) Uani 1 1 d . . .
F3 F 0.2825(10) 0.1622(10) 0.6132(8) 0.120(5) Uani 1 1 d . . .
O7 O 0.4702(9) 0.2527(9) 0.6647(6) 0.072(4) Uani 1 1 d . . .
O8 O 0.4072(10) 0.2883(8) 0.7299(8) 0.081(4) Uani 1 1 d . . .
O9 O 0.4662(13) 0.2022(11) 0.7559(7) 0.110(6) Uani 1 1 d . . .
S1 S 0.4282(3) 0.2315(3) 0.7080(2) 0.0582(12) Uani 1 1 d . . .
Cl1X Cl 0.0847(13) 0.5312(11) 0.9792(9) 0.129(6) Uani 0.50 1 d P A 1
Cl2X Cl 0.2742(13) 0.5713(11) 0.8183(9) 0.140(6) Uani 0.50 1 d P B 1
Cl3X Cl 0.3617(10) 0.6199(13) 0.7782(8) 0.148(8) Uani 0.50 1 d P C 2
Cl4X Cl 0.9941(13) 0.1997(16) 0.5890(8) 0.158(8) Uani 0.50 1 d P D 2
C4S C 0.128(2) 0.5677(14) 0.9794(9) 0.100 Uiso 0.50 1 d PD E 2
H4S H 0.0695 0.5427 0.9786 0.120 Uiso 0.50 1 calc PR E 2
Cl2D Cl 0.1909(8) 0.6398(10) 1.0499(7) 0.125(6) Uani 0.50 1 d PD E 2
Cl3D Cl 0.1283(14) 0.6107(8) 0.9178(7) 0.145(8) Uani 0.50 1 d PD E 2
Cl1D Cl 0.1489(7) 0.4913(6) 0.9714(6) 0.078(3) Uani 0.50 1 d PD E 2

loop_
_atom_site_aniso_label
_atom_site_aniso_U_11
_atom_site_aniso_U_22
_atom_site_aniso_U_33
_atom_site_aniso_U_23
_atom_site_aniso_U_13
_atom_site_aniso_U_12
Pt1 0.0300(3) 0.0448(4) 0.0325(3) 0.0029(3) 0.0068(2) 0.0240(3)
Pt2 0.0393(3) 0.0547(4) 0.0233(3) 0.0045(3) 0.0007(2) 0.0368(3)
Pt3 0.0317(3) 0.0392(4) 0.0452(4) 0.0075(3) -0.0005(3) 0.0205(3)
P1 0.032(2) 0.047(2) 0.039(2) 0.0082(18) 0.0091(17) 0.0258(19)
P2 0.046(2) 0.055(3) 0.039(2) 0.002(2) 0.0039(19) 0.035(2)
P3 0.045(2) 0.052(2) 0.029(2) 0.0042(18) 0.0014(17) 0.034(2)
P4 0.042(2) 0.060(3) 0.0255(19) 0.0007(18) 0.0009(17) 0.039(2)
P5 0.034(2) 0.043(2) 0.051(3) 0.012(2) 0.0068(19) 0.0229(19)
P6 0.036(2) 0.052(3) 0.084(4) 0.023(3) -0.003(2) 0.023(2)
Fe1 0.0358(12) 0.0535(15) 0.0523(15) 0.0112(12) 0.0067(11) 0.0213(11)
Fe2 0.0593(15) 0.0804(18) 0.0374(13) -0.0015(12) -0.0009(11) 0.0576(15)
Fe3 0.0420(14) 0.0464(15) 0.109(2) 0.0155(15) 0.0126(15) 0.0254(13)
O1 0.037(6) 0.033(5) 0.040(6) 0.007(4) 0.017(5) 0.016(5)
O2 0.037(6) 0.068(8) 0.037(6) -0.002(5) 0.008(5) 0.030(6)
O3 0.029(5) 0.051(6) 0.044(6) 0.009(5) 0.002(5) 0.028(5)
O4 0.029(6) 0.077(8) 0.057(7) 0.019(6) 0.027(5) 0.034(6)
O5 0.049(6) 0.050(6) 0.033(6) 0.005(5) 0.002(5) 0.035(6)
O6 0.056(7) 0.057(7) 0.042(7) 0.014(5) 0.012(5) 0.044(6)
N1 0.038(7) 0.053(8) 0.028(6) 0.005(6) 0.002(6) 0.033(6)
N2 0.047(7) 0.051(8) 0.028(6) 0.008(6) 0.005(6) 0.039(7)
N3 0.028(6) 0.048(8) 0.045(8) 0.015(7) 0.006(6) 0.019(6)
C1 0.040(9) 0.059(11) 0.040(9) 0.003(8) 0.002(7) 0.031(8)
C2 0.055(11) 0.061(12) 0.056(11) 0.024(9) 0.020(9) 0.021(10)
C3 0.042(10) 0.055(11) 0.051(10) 0.017(9) 0.003(8) 0.027(9)
C4 0.034(8) 0.048(9) 0.042(9) 0.000(7) -0.002(7) 0.027(8)
C5 0.030(8) 0.053(10) 0.046(10) -0.003(8) -0.005(7) 0.022(8)
C6 0.030(8) 0.060(11) 0.053(10) 0.015(8) 0.024(8) 0.034(8)
C7 0.057(11) 0.065(11) 0.058(11) 0.031(9) 0.026(9) 0.046(10)
C8 0.098(14) 0.063(11) 0.023(8) 0.014(8) 0.032(9) 0.053(11)
C9 0.049(10) 0.053(10) 0.046(10) -0.001(8) 0.012(8) 0.038(9)
C10 0.033(8) 0.051(9) 0.031(8) 0.003(7) 0.003(6) 0.029(7)
C11 0.039(8) 0.049(9) 0.026(7) 0.005(7) 0.002(6) 0.035(8)
C12 0.037(8) 0.038(8) 0.036(9) 0.011(7) 0.014(7) 0.022(7)
C13 0.051(11) 0.073(13) 0.067(13) -0.022(10) 0.006(10) 0.035(11)
C14 0.053(12) 0.078(14) 0.083(15) -0.020(12) 0.036(11) 0.019(11)
C15 0.050(10) 0.059(11) 0.058(11) -0.003(9) 0.028(9) 0.030(9)
C16 0.034(8) 0.031(8) 0.034(8) 0.005(6) 0.006(6) 0.019(7)
C17 0.027(7) 0.043(9) 0.026(7) 0.007(7) 0.002(6) 0.018(7)
C18 0.043(9) 0.052(9) 0.017(7) 0.007(6) 0.011(6) 0.033(8)
C19 0.037(8) 0.052(10) 0.043(9) 0.015(8) 0.015(7) 0.025(8)
C20 0.033(9) 0.067(12) 0.072(13) 0.016(10) 0.010(9) 0.030(9)
C21 0.038(10) 0.067(13) 0.102(18) 0.033(12) 0.010(11) 0.027(10)
C22 0.059(12) 0.065(13) 0.068(13) 0.016(11) 0.008(11) 0.033(11)
C23 0.045(10) 0.051(11) 0.071(13) 0.012(10) 0.008(9) 0.021(9)
C24 0.041(9) 0.047(10) 0.051(10) 0.005(8) 0.000(8) 0.025(8)
C25 0.058(12) 0.042(10) 0.070(13) 0.010(9) 0.007(10) 0.008(9)
C26 0.044(11) 0.049(11) 0.065(13) 0.008(10) 0.006(9) 0.009(9)
C27 0.047(11) 0.058(12) 0.079(14) 0.024(11) 0.034(10) 0.020(9)
C28 0.068(12) 0.043(10) 0.053(11) 0.011(8) 0.023(10) 0.027(9)
C29 0.054(10) 0.069(11) 0.022(8) 0.000(7) -0.004(7) 0.049(9)
C30 0.069(12) 0.076(13) 0.047(11) -0.016(9) -0.010(9) 0.057(11)
C31 0.109(19) 0.12(2) 0.069(15) -0.005(14) 0.015(14) 0.094(18)
C32 0.072(14) 0.12(2) 0.054(12) -0.011(13) 0.016(11) 0.066(15)
C33 0.071(12) 0.084(14) 0.033(9) 0.002(9) 0.010(9) 0.058(11)
C34 0.051(10) 0.079(12) 0.017(7) 0.003(7) -0.010(7) 0.056(10)
C35 0.046(10) 0.069(12) 0.053(11) -0.003(9) 0.006(8) 0.042(10)
C36 0.064(13) 0.088(15) 0.056(12) -0.011(11) -0.004(10) 0.060(12)
C37 0.072(13) 0.093(15) 0.035(9) -0.006(10) -0.012(9) 0.068(13)
C38 0.062(12) 0.073(13) 0.040(10) -0.017(9) 0.000(9) 0.044(11)
C39 0.036(9) 0.061(11) 0.079(13) 0.009(10) 0.018(9) 0.030(9)
C40 0.036(10) 0.067(13) 0.069(13) 0.000(10) -0.003(9) 0.024(9)
C41 0.042(11) 0.041(11) 0.107(19) -0.004(11) 0.011(12) 0.017(9)
C42 0.040(11) 0.068(15) 0.14(2) 0.053(16) 0.036(14) 0.031(11)
C43 0.056(11) 0.044(10) 0.064(12) 0.021(9) 0.015(9) 0.024(9)
C44 0.048(11) 0.083(15) 0.077(15) 0.025(12) 0.005(10) 0.043(11)
C45 0.059(13) 0.069(15) 0.13(2) 0.052(16) 0.007(14) 0.038(12)
C46 0.041(13) 0.045(15) 0.28(5) 0.02(2) 0.03(2) 0.026(12)
C47 0.046(13) 0.073(18) 0.17(3) 0.027(18) 0.035(16) 0.030(13)
C48 0.030(10) 0.047(12) 0.20(3) 0.019(15) 0.038(14) 0.021(9)
C1A 0.046(9) 0.066(11) 0.023(7) 0.003(7) 0.006(7) 0.038(9)
C2A 0.053(10) 0.072(12) 0.049(10) 0.026(9) 0.027(9) 0.045(10)
C3A 0.057(11) 0.088(14) 0.052(11) 0.021(10) 0.022(9) 0.054(11)
C4A 0.077(14) 0.080(14) 0.057(12) 0.037(11) 0.047(11) 0.032(12)
C5A 0.048(11) 0.075(13) 0.067(13) 0.023(11) 0.033(10) 0.026(10)
C6A 0.032(9) 0.085(13) 0.032(9) 0.016(9) 0.006(7) 0.025(9)
C1B 0.042(9) 0.053(10) 0.042(9) 0.017(8) 0.017(7) 0.031(8)
C2B 0.090(15) 0.056(11) 0.055(11) 0.021(9) 0.033(11) 0.042(11)
C3B 0.14(2) 0.086(15) 0.112(18) 0.049(14) 0.084(17) 0.096(16)
C4B 0.13(2) 0.093(16) 0.093(16) 0.049(14) 0.084(16) 0.089(16)
C5B 0.095(15) 0.110(17) 0.056(12) 0.045(12) 0.051(12) 0.080(14)
C6B 0.058(11) 0.059(11) 0.079(13) 0.030(10) 0.042(10) 0.043(10)
C1C 0.045(10) 0.083(13) 0.040(10) 0.008(9) 0.001(8) 0.044(10)
C2C 0.075(14) 0.079(14) 0.052(12) -0.007(10) 0.006(11) 0.048(12)
C3C 0.068(13) 0.083(15) 0.039(10) -0.011(10) 0.018(10) 0.025(12)
C4C 0.072(14) 0.099(17) 0.052(12) 0.004(11) 0.017(11) 0.045(13)
C5C 0.066(13) 0.067(13) 0.055(12) -0.005(10) 0.021(10) 0.023(11)
C6C 0.049(10) 0.086(14) 0.032(9) 0.002(9) 0.012(8) 0.032(10)
C1D 0.097(17) 0.070(14) 0.069(14) -0.010(11) -0.014(13) 0.061(14)
C2D 0.095(17) 0.14(2) 0.069(14) -0.022(14) -0.008(13) 0.100(18)
C3D 0.16(3) 0.18(3) 0.12(2) -0.04(2) -0.03(2) 0.15(3)
C4D 0.22(5) 0.10(3) 0.21(4) -0.01(3) -0.01(4) 0.13(3)
C5D 0.22(4) 0.08(2) 0.16(3) -0.02(2) -0.04(3) 0.11(3)
C6D 0.075(15) 0.060(13) 0.081(16) -0.009(12) 0.003(12) 0.030(12)
C1E 0.043(9) 0.056(10) 0.022(7) -0.005(7) -0.003(7) 0.030(8)
C2E 0.080(13) 0.046(10) 0.031(9) 0.007(8) -0.004(9) 0.029(10)
C3E 0.062(12) 0.079(14) 0.071(14) 0.028(12) -0.002(11) 0.043(11)
C4E 0.085(15) 0.067(13) 0.030(9) 0.001(9) -0.025(9) 0.039(12)
C5E 0.085(15) 0.067(13) 0.031(10) -0.011(9) -0.008(9) 0.035(12)
C6E 0.060(11) 0.078(13) 0.036(10) 0.005(9) -0.002(8) 0.041(11)
C1F 0.075(13) 0.062(12) 0.054(11) 0.019(9) 0.024(10) 0.050(11)
C2F 0.16(3) 0.052(14) 0.081(18) 0.003(13) 0.040(19) 0.008(16)
C3F 0.18(4) 0.09(2) 0.13(3) 0.00(2) 0.09(3) 0.02(2)
C4F 0.15(3) 0.068(16) 0.10(2) 0.048(15) 0.07(2) 0.048(17)
C5F 0.080(16) 0.089(17) 0.11(2) 0.044(16) 0.035(15) 0.053(15)
C6F 0.066(13) 0.098(17) 0.060(13) 0.039(12) 0.020(11) 0.042(13)
C1G 0.027(8) 0.062(11) 0.024(8) -0.015(7) -0.009(6) 0.022(8)
C2G 0.061(11) 0.094(15) 0.023(8) 0.005(9) -0.005(8) 0.048(11)
C3G 0.068(13) 0.098(16) 0.037(10) -0.007(10) 0.003(9) 0.046(13)
C4G 0.041(10) 0.105(17) 0.045(11) -0.023(11) 0.000(9) 0.029(11)
C5G 0.055(11) 0.066(13) 0.071(14) 0.006(10) 0.017(10) 0.035(10)
C6G 0.048(10) 0.063(12) 0.039(9) -0.005(8) 0.002(8) 0.029(9)
C1H 0.047(10) 0.063(11) 0.037(9) 0.005(8) 0.010(8) 0.038(9)
C2H 0.066(12) 0.091(14) 0.041(10) 0.020(10) 0.013(9) 0.063(11)
C3H 0.090(15) 0.099(16) 0.053(11) 0.038(11) 0.035(11) 0.073(14)
C4H 0.11(2) 0.102(18) 0.075(15) 0.042(14) 0.057(15) 0.073(17)
C5H 0.059(12) 0.087(15) 0.090(16) 0.030(13) 0.042(12) 0.044(12)
C6H 0.044(10) 0.080(13) 0.048(10) -0.005(9) 0.008(8) 0.043(10)
C1I 0.047(10) 0.055(10) 0.045(9) 0.026(8) 0.017(8) 0.031(9)
C2I 0.047(10) 0.052(10) 0.032(9) 0.015(8) 0.007(8) 0.012(8)
C3I 0.076(14) 0.073(13) 0.041(10) 0.010(9) 0.024(10) 0.041(11)
C4I 0.062(12) 0.091(15) 0.062(12) 0.025(11) 0.035(11) 0.042(12)
C5I 0.038(10) 0.089(15) 0.068(13) -0.001(12) 0.016(10) 0.020(10)
C6I 0.039(10) 0.053(11) 0.072(13) 0.015(9) 0.003(9) 0.026(9)
C1J 0.038(9) 0.043(9) 0.045(10) -0.006(7) 0.001(8) 0.018(8)
C2J 0.050(10) 0.060(11) 0.031(8) 0.015(8) 0.009(7) 0.030(9)
C3J 0.084(15) 0.080(15) 0.082(16) 0.027(12) 0.016(13) 0.055(13)
C4J 0.067(14) 0.083(16) 0.058(13) 0.001(11) 0.006(11) 0.021(12)
C5J 0.065(15) 0.18(3) 0.056(14) -0.013(16) 0.015(12) 0.056(17)
C6J 0.050(11) 0.13(2) 0.044(11) 0.006(12) 0.009(9) 0.052(13)
C1K 0.043(11) 0.075(14) 0.055(12) 0.036(11) -0.010(9) -0.002(10)
C2K 0.059(13) 0.085(16) 0.12(2) 0.058(16) -0.003(13) 0.028(12)
C3K 0.060(15) 0.19(3) 0.11(2) 0.13(2) 0.017(15) 0.033(17)
C4K 0.069(16) 0.12(2) 0.065(15) 0.034(15) 0.013(13) 0.012(15)
C5K 0.069(14) 0.105(18) 0.055(13) 0.030(13) 0.023(11) 0.023(13)
C6K 0.060(13) 0.083(15) 0.076(15) 0.023(12) 0.007(11) 0.035(12)
C1L 0.060(12) 0.081(15) 0.093(16) 0.049(13) 0.011(12) 0.049(12)
C2L 0.033(11) 0.099(19) 0.17(3) 0.037(19) 0.014(14) 0.031(12)
C3L 0.038(13) 0.079(18) 0.31(5) 0.06(3) 0.03(2) 0.030(13)
C4L 0.054(16) 0.10(2) 0.25(5) 0.05(3) -0.02(2) 0.044(16)
C5L 0.086(18) 0.070(16) 0.11(2) 0.049(15) -0.053(16) 0.001(14)
C6L 0.048(12) 0.084(15) 0.082(16) 0.034(13) -0.008(11) 0.025(11)
C1S 0.054(11) 0.082(13) 0.041(10) 0.024(9) 0.030(9) 0.037(10)
C2S 0.092(18) 0.047(13) 0.13(2) 0.008(13) 0.019(17) 0.020(12)
C1X 0.110(19) 0.074(15) 0.069(15) 0.010(12) 0.039(15) 0.054(15)
Cl1A 0.085(4) 0.095(4) 0.077(4) 0.046(3) 0.032(3) 0.059(3)
Cl2A 0.060(3) 0.107(4) 0.064(3) 0.035(3) 0.029(2) 0.056(3)
Cl3A 0.081(4) 0.139(5) 0.048(3) -0.009(3) 0.004(3) 0.071(4)
Cl2B 0.144(7) 0.111(6) 0.100(5) 0.014(4) 0.007(5) 0.066(5)
Cl3B 0.187(8) 0.089(5) 0.103(5) 0.024(4) 0.071(6) 0.068(5)
Cl4B 0.116(6) 0.095(5) 0.154(7) 0.023(5) 0.046(5) 0.058(5)
Cl2C 0.124(8) 0.40(2) 0.101(7) 0.063(10) 0.034(6) 0.135(11)
Cl1C 0.103(7) 0.152(9) 0.217(13) 0.017(8) 0.020(7) 0.043(6)
Cl3C 0.195(12) 0.206(13) 0.199(13) -0.106(11) 0.060(10) 0.022(10)
F1 0.119(12) 0.087(10) 0.124(13) -0.029(9) 0.048(10) 0.039(9)
F2 0.134(13) 0.072(9) 0.145(14) -0.009(9) 0.098(12) 0.001(9)
F3 0.089(10) 0.116(12) 0.100(11) 0.013(10) -0.003(9) 0.035(9)
O7 0.073(9) 0.101(11) 0.063(9) 0.023(8) 0.039(8) 0.053(8)
O8 0.090(10) 0.061(9) 0.101(11) 0.009(8) 0.059(9) 0.037(8)
O9 0.164(18) 0.120(14) 0.061(10) 0.049(10) 0.031(11) 0.086(14)
S1 0.074(3) 0.061(3) 0.044(2) 0.016(2) 0.024(2) 0.038(3)
Cl1X 0.188(17) 0.140(13) 0.153(15) 0.089(12) 0.120(14) 0.113(13)
Cl2X 0.169(17) 0.124(13) 0.125(13) 0.016(11) 0.028(12) 0.093(13)
Cl3X 0.090(10) 0.182(17) 0.105(12) -0.047(11) 0.000(9) 0.056(11)
Cl4X 0.150(16) 0.26(3) 0.091(11) 0.052(14) 0.053(11) 0.117(17)
Cl2D 0.067(7) 0.151(13) 0.089(9) -0.068(9) -0.017(7) 0.049(8)
Cl3D 0.211(19) 0.073(8) 0.070(8) 0.027(7) 0.004(10) 0.037(10)
Cl1D 0.071(7) 0.061(6) 0.083(7) 0.017(5) 0.015(6) 0.028(5)

loop_
_atom_type_symbol
_atom_type_description
_atom_type_scat_dispersion_real
_atom_type_scat_dispersion_imag
_atom_type_scat_source
C C 0.0033 0.0016 'International Tables Vol C Tables 4.2.6.8 and 6.1.1.4'
H H 0.0000 0.0000 'International Tables Vol C Tables 4.2.6.8 and 6.1.1.4'
N N 0.0061 0.0033 'International Tables Vol C Tables 4.2.6.8 and 6.1.1.4'
O O 0.0106 0.0060 'International Tables Vol C Tables 4.2.6.8 and 6.1.1.4'
F F 0.0171 0.0103 'International Tables Vol C Tables 4.2.6.8 and 6.1.1.4'
P P 0.1023 0.0942 'International Tables Vol C Tables 4.2.6.8 and 6.1.1.4'
S S 0.1246 0.1234 'International Tables Vol C Tables 4.2.6.8 and 6.1.1.4'
Pt Pt -1.7033 8.3905 'International Tables Vol C Tables 4.2.6.8 and 6.1.1.4'
Fe Fe 0.3463 0.8444 'International Tables Vol C Tables 4.2.6.8 and 6.1.1.4'
Cl Cl 0.1484 0.1585 'International Tables Vol C Tables 4.2.6.8 and 6.1.1.4'

loop_
_geom_angle_atom_site_label_1
_geom_angle_atom_site_label_2
_geom_angle_atom_site_label_3
_geom_angle
_geom_angle_site_symmetry_1
_geom_angle_site_symmetry_3
_geom_angle_publ_flag
N1 Pt1 O1 87.7(4) . . ?
N1 Pt1 P2 90.1(4) . . ?
O1 Pt1 P2 177.4(3) . . ?
N1 Pt1 P1 173.0(3) . . ?
O1 Pt1 P1 85.8(3) . . ?
P2 Pt1 P1 96.35(15) . . ?
N2 Pt2 O3 84.7(5) . . ?
N2 Pt2 P4 90.8(4) . . ?
O3 Pt2 P4 175.1(3) . . ?
N2 Pt2 P3 169.2(4) . . ?
O3 Pt2 P3 84.9(3) . . ?
P4 Pt2 P3 99.62(15) . . ?
N3 Pt3 O5 85.9(5) . . ?
N3 Pt3 P6 91.5(4) . . ?
O5 Pt3 P6 174.8(3) . . ?
N3 Pt3 P5 167.9(4) . . ?
O5 Pt3 P5 84.8(3) . . ?
P6 Pt3 P5 98.35(16) . . ?
C1A P1 C1B 107.7(3) . . ?
C1A P1 C19 103.2(5) . . ?
C1B P1 C19 101.4(6) . . ?
C1A P1 Pt1 115.0(2) . . ?
C1B P1 Pt1 107.2(2) . . ?
C19 P1 Pt1 120.9(5) . . ?
C24 P2 C1C 113.2(6) . . ?
C24 P2 C1D 105.0(6) . . ?
C1C P2 C1D 99.3(3) . . ?
C24 P2 Pt1 112.4(6) . . ?
C1C P2 Pt1 111.8(2) . . ?
C1D P2 Pt1 114.3(2) . . ?
C29 P3 C1F 103.2(6) . . ?
C29 P3 C1E 99.3(5) . . ?
C1F P3 C1E 108.7(3) . . ?
C29 P3 Pt2 124.1(6) . . ?
C1F P3 Pt2 104.6(2) . . ?
C1E P3 Pt2 115.8(2) . . ?
C34 P4 C1H 107.2(6) . . ?
C34 P4 C1G 103.4(5) . . ?
C1H P4 C1G 104.1(3) . . ?
C34 P4 Pt2 116.0(7) . . ?
C1H P4 Pt2 113.49(19) . . ?
C1G P4 Pt2 111.5(2) . . ?
C39 P5 C1I 101.2(6) . . ?
C39 P5 C1J 103.9(7) . . ?
C1I P5 C1J 106.2(3) . . ?
C39 P5 Pt3 122.0(6) . . ?
C1I P5 Pt3 117.4(2) . . ?
C1J P5 Pt3 104.6(2) . . ?
C44 P6 C1L 105.8(7) . . ?
C44 P6 C1K 103.5(9) . . ?
C1L P6 C1K 101.1(3) . . ?
C44 P6 Pt3 117.8(7) . . ?
C1L P6 Pt3 112.3(3) . . ?
C1K P6 Pt3 114.6(3) . . ?
C25 Fe1 C19 137.9(8) . . ?
C25 Fe1 C24 42.3(7) . . ?
C19 Fe1 C24 109.8(7) . . ?
C25 Fe1 C23 108.5(9) . . ?
C19 Fe1 C23 41.2(7) . . ?
C24 Fe1 C23 108.8(8) . . ?
C25 Fe1 C21 136.5(9) . . ?
C19 Fe1 C21 68.8(7) . . ?
C24 Fe1 C21 176.1(9) . . ?
C23 Fe1 C21 67.7(8) . . ?
C25 Fe1 C20 177.2(9) . . ?
C19 Fe1 C20 42.0(7) . . ?
C24 Fe1 C20 140.1(7) . . ?
C23 Fe1 C20 69.7(8) . . ?
C21 Fe1 C20 41.0(8) . . ?
C25 Fe1 C28 70.0(8) . . ?
C19 Fe1 C28 112.4(7) . . ?
C24 Fe1 C28 42.2(7) . . ?
C23 Fe1 C28 139.8(8) . . ?
C21 Fe1 C28 141.6(9) . . ?
C20 Fe1 C28 112.8(8) . . ?
C25 Fe1 C26 40.4(8) . . ?
C19 Fe1 C26 177.6(7) . . ?
C24 Fe1 C26 67.8(8) . . ?
C23 Fe1 C26 139.1(8) . . ?
C21 Fe1 C26 113.6(8) . . ?
C20 Fe1 C26 139.9(8) . . ?
C28 Fe1 C26 65.8(8) . . ?
C25 Fe1 C27 67.6(9) . . ?
C19 Fe1 C27 141.9(8) . . ?
C24 Fe1 C27 68.6(8) . . ?
C23 Fe1 C27 176.2(8) . . ?
C21 Fe1 C27 114.8(9) . . ?
C20 Fe1 C27 114.1(8) . . ?
C28 Fe1 C27 39.9(7) . . ?
C26 Fe1 C27 37.6(8) . . ?
C25 Fe1 C22 109.7(9) . . ?
C19 Fe1 C22 67.6(7) . . ?
C24 Fe1 C22 137.4(9) . . ?
C23 Fe1 C22 40.0(8) . . ?
C21 Fe1 C22 38.8(9) . . ?
C20 Fe1 C22 67.5(8) . . ?
C28 Fe1 C22 179.6(8) . . ?
C26 Fe1 C22 114.1(8) . . ?
C27 Fe1 C22 140.3(8) . . ?
C34 Fe2 C38 41.4(7) . . ?
C34 Fe2 C29 109.4(6) . . ?
C38 Fe2 C29 110.9(7) . . ?
C34 Fe2 C33 110.9(7) . . ?
C38 Fe2 C33 140.6(7) . . ?
C29 Fe2 C33 42.1(7) . . ?
C34 Fe2 C35 42.2(7) . . ?
C38 Fe2 C35 69.7(8) . . ?
C29 Fe2 C35 138.2(7) . . ?
C33 Fe2 C35 110.0(8) . . ?
C34 Fe2 C32 140.9(10) . . ?
C38 Fe2 C32 177.6(11) . . ?
C29 Fe2 C32 68.3(8) . . ?
C33 Fe2 C32 40.1(8) . . ?
C35 Fe2 C32 112.5(10) . . ?
C34 Fe2 C36 69.1(6) . . ?
C38 Fe2 C36 69.5(8) . . ?
C29 Fe2 C36 177.4(8) . . ?
C33 Fe2 C36 136.1(10) . . ?
C35 Fe2 C36 39.3(7) . . ?
C32 Fe2 C36 111.5(9) . . ?
C34 Fe2 C31 177.0(10) . . ?
C38 Fe2 C31 136.7(11) . . ?
C29 Fe2 C31 68.6(8) . . ?
C33 Fe2 C31 69.3(9) . . ?
C35 Fe2 C31 140.8(9) . . ?
C32 Fe2 C31 41.0(10) . . ?
C36 Fe2 C31 113.0(8) . . ?
C34 Fe2 C37 69.3(6) . . ?
C38 Fe2 C37 41.5(7) . . ?
C29 Fe2 C37 141.0(9) . . ?
C33 Fe2 C37 176.9(9) . . ?
C35 Fe2 C37 68.0(9) . . ?
C32 Fe2 C37 137.9(8) . . ?
C36 Fe2 C37 40.9(8) . . ?
C31 Fe2 C37 110.6(9) . . ?
C34 Fe2 C30 136.4(7) . . ?
C38 Fe2 C30 109.6(9) . . ?
C29 Fe2 C30 40.6(7) . . ?
C33 Fe2 C30 69.7(9) . . ?
C35 Fe2 C30 178.5(7) . . ?
C32 Fe2 C30 68.3(10) . . ?
C36 Fe2 C30 141.9(8) . . ?
C31 Fe2 C30 40.6(9) . . ?
C37 Fe2 C30 112.4(9) . . ?
C39 Fe3 C41 67.9(8) . . ?
C39 Fe3 C44 108.1(8) . . ?
C41 Fe3 C44 175.3(9) . . ?
C39 Fe3 C48 113.0(8) . . ?
C41 Fe3 C48 139.6(12) . . ?
C44 Fe3 C48 43.8(10) . . ?
C39 Fe3 C43 42.4(7) . . ?
C41 Fe3 C43 66.3(9) . . ?
C44 Fe3 C43 109.1(9) . . ?
C48 Fe3 C43 143.1(8) . . ?
C39 Fe3 C42 68.7(8) . . ?
C41 Fe3 C42 38.2(9) . . ?
C44 Fe3 C42 138.6(12) . . ?
C48 Fe3 C42 177.0(11) . . ?
C43 Fe3 C42 39.8(9) . . ?
C39 Fe3 C46 177.3(12) . . ?
C41 Fe3 C46 114.7(10) . . ?
C44 Fe3 C46 69.3(10) . . ?
C48 Fe3 C46 65.8(12) . . ?
C43 Fe3 C46 137.1(15) . . ?
C42 Fe3 C46 112.6(11) . . ?
C39 Fe3 C45 135.4(10) . . ?
C41 Fe3 C45 140.0(10) . . ?
C44 Fe3 C45 41.2(8) . . ?
C48 Fe3 C45 69.7(12) . . ?
C43 Fe3 C45 107.5(10) . . ?
C42 Fe3 C45 111.0(11) . . ?
C46 Fe3 C45 42.0(13) . . ?
C39 Fe3 C40 40.6(8) . . ?
C41 Fe3 C40 42.1(9) . . ?
C44 Fe3 C40 136.3(8) . . ?
C48 Fe3 C40 110.6(11) . . ?
C43 Fe3 C40 69.8(8) . . ?
C42 Fe3 C40 68.9(9) . . ?
C46 Fe3 C40 142.0(14) . . ?
C45 Fe3 C40 176.0(10) . . ?
C39 Fe3 C47 145.0(11) . . ?
C41 Fe3 C47 113.6(10) . . ?
C44 Fe3 C47 71.1(10) . . ?
C48 Fe3 C47 41.6(9) . . ?
C43 Fe3 C47 172.6(11) . . ?
C42 Fe3 C47 135.6(10) . . ?
C46 Fe3 C47 35.6(13) . . ?
C45 Fe3 C47 67.5(13) . . ?
C40 Fe3 C47 115.5(12) . . ?
C18 O1 Pt1 119.1(8) . . ?
C6 O3 Pt2 116.3(10) . . ?
C12 O5 Pt3 114.1(9) . . ?
C1 N1 C5 120.1(13) . . ?
C1 N1 Pt1 122.0(10) . . ?
C5 N1 Pt1 117.8(11) . . ?
C11 N2 C7 117.1(13) . . ?
C11 N2 Pt2 121.2(10) . . ?
C7 N2 Pt2 121.7(10) . . ?
C17 N3 C13 116.7(14) . . ?
C17 N3 Pt3 121.8(10) . . ?
C13 N3 Pt3 121.4(12) . . ?
N1 C1 C2 120.7(15) . . ?
C3 C2 C1 120.9(17) . . ?
C2 C3 C4 119.6(16) . . ?
C3 C4 C5 118.6(15) . . ?
C3 C4 C6 126.7(14) . . ?
C5 C4 C6 114.7(15) . . ?
N1 C5 C4 119.9(16) . . ?
O4 C6 O3 124.9(13) . . ?
O4 C6 C4 121.4(14) . . ?
O3 C6 C4 113.7(15) . . ?
C8 C7 N2 121.3(15) . . ?
C9 C8 C7 118.9(15) . . ?
C10 C9 C8 121.0(14) . . ?
C9 C10 C11 116.8(14) . . ?
C9 C10 C12 126.1(14) . . ?
C11 C10 C12 117.1(13) . . ?
N2 C11 C10 124.9(14) . . ?
O6 C12 O5 123.3(13) . . ?
O6 C12 C10 120.2(13) . . ?
O5 C12 C10 116.6(13) . . ?
C14 C13 N3 121.8(17) . . ?
C15 C14 C13 121.1(17) . . ?
C14 C15 C16 118.7(17) . . ?
C15 C16 C17 118.8(14) . . ?
C15 C16 C18 124.2(14) . . ?
C17 C16 C18 116.9(13) . . ?
N3 C17 C16 122.7(14) . . ?
O2 C18 O1 125.3(14) . . ?
O2 C18 C16 120.4(14) . . ?
O1 C18 C16 114.2(12) . . ?
C23 C19 C20 108.3(16) . . ?
C23 C19 P1 127.5(13) . . ?
C20 C19 P1 124.2(13) . . ?
C23 C19 Fe1 70.2(11) . . ?
C20 C19 Fe1 70.4(10) . . ?
P1 C19 Fe1 123.9(8) . . ?
C21 C20 C19 104.7(18) . . ?
C21 C20 Fe1 68.9(11) . . ?
C19 C20 Fe1 67.6(10) . . ?
C22 C21 C20 110.6(18) . . ?
C22 C21 Fe1 73.2(12) . . ?
C20 C21 Fe1 70.0(11) . . ?
C21 C22 C23 109(2) . . ?
C21 C22 Fe1 68.1(12) . . ?
C23 C22 Fe1 67.5(12) . . ?
C22 C23 C19 107.5(18) . . ?
C22 C23 Fe1 72.5(12) . . ?
C19 C23 Fe1 68.5(11) . . ?
C25 C24 C28 105.7(17) . . ?
C25 C24 P2 133.1(16) . . ?
C28 C24 P2 120.8(13) . . ?
C25 C24 Fe1 68.1(11) . . ?
C28 C24 Fe1 69.9(10) . . ?
P2 C24 Fe1 121.0(9) . . ?
C26 C25 C24 105.8(19) . . ?
C26 C25 Fe1 71.8(13) . . ?
C24 C25 Fe1 69.6(10) . . ?
C27 C26 C25 112.7(18) . . ?
C27 C26 Fe1 72.6(11) . . ?
C25 C26 Fe1 67.9(11) . . ?
C26 C27 C28 108.5(17) . . ?
C26 C27 Fe1 69.8(12) . . ?
C28 C27 Fe1 68.7(10) . . ?
C27 C28 C24 107.3(16) . . ?
C27 C28 Fe1 71.5(11) . . ?
C24 C28 Fe1 67.9(10) . . ?
C30 C29 C33 109.4(16) . . ?
C30 C29 P3 126.0(16) . . ?
C33 C29 P3 124.6(12) . . ?
C30 C29 Fe2 71.7(10) . . ?
C33 C29 Fe2 69.7(9) . . ?
P3 C29 Fe2 124.2(8) . . ?
C29 C30 C31 107(2) . . ?
C29 C30 Fe2 67.7(11) . . ?
C31 C30 Fe2 69.3(13) . . ?
C30 C31 C32 107.0(19) . . ?
C30 C31 Fe2 70.1(11) . . ?
C32 C31 Fe2 68.9(12) . . ?
C33 C32 C31 110(2) . . ?
C33 C32 Fe2 69.7(10) . . ?
C31 C32 Fe2 70.1(13) . . ?
C32 C33 C29 105.8(19) . . ?
C32 C33 Fe2 70.1(11) . . ?
C29 C33 Fe2 68.2(9) . . ?
C38 C34 C35 107.3(14) . . ?
C38 C34 P4 125.0(14) . . ?
C35 C34 P4 127.7(14) . . ?
C38 C34 Fe2 69.6(10) . . ?
C35 C34 Fe2 70.3(9) . . ?
P4 C34 Fe2 124.6(7) . . ?
C36 C35 C34 108.4(19) . . ?
C36 C35 Fe2 70.5(12) . . ?
C34 C35 Fe2 67.6(10) . . ?
C35 C36 C37 109.6(17) . . ?
C35 C36 Fe2 70.2(11) . . ?
C37 C36 Fe2 70.5(11) . . ?
C36 C37 C38 106.7(18) . . ?
C36 C37 Fe2 68.7(11) . . ?
C38 C37 Fe2 67.1(10) . . ?
C34 C38 C37 108.0(19) . . ?
C34 C38 Fe2 69.0(10) . . ?
C37 C38 Fe2 71.4(10) . . ?
C40 C39 C43 109.1(17) . . ?
C40 C39 P5 126.0(17) . . ?
C43 C39 P5 124.9(15) . . ?
C40 C39 Fe3 71.9(11) . . ?
C43 C39 Fe3 69.6(11) . . ?
P5 C39 Fe3 126.2(9) . . ?
C39 C40 C41 103(2) . . ?
C39 C40 Fe3 67.5(11) . . ?
C41 C40 Fe3 67.5(11) . . ?
C42 C41 C40 112.2(19) . . ?
C42 C41 Fe3 71.8(13) . . ?
C40 C41 Fe3 70.5(10) . . ?
C41 C42 C43 109(2) . . ?
C41 C42 Fe3 70.0(13) . . ?
C43 C42 Fe3 69.5(11) . . ?
C42 C43 C39 107(2) . . ?
C42 C43 Fe3 70.7(12) . . ?
C39 C43 Fe3 68.0(10) . . ?
C45 C44 C48 105(2) . . ?
C45 C44 P6 133(2) . . ?
C48 C44 P6 122.7(16) . . ?
C45 C44 Fe3 70.5(12) . . ?
C48 C44 Fe3 68.1(11) . . ?
P6 C44 Fe3 126.1(11) . . ?
C44 C45 C46 106(3) . . ?
C44 C45 Fe3 68.3(11) . . ?
C46 C45 Fe3 68.9(15) . . ?
C47 C46 C45 115(3) . . ?
C47 C46 Fe3 74.9(18) . . ?
C45 C46 Fe3 69.1(12) . . ?
C46 C47 C48 107(3) . . ?
C46 C47 Fe3 69.5(18) . . ?
C48 C47 Fe3 66.0(13) . . ?
C47 C48 C44 108(3) . . ?
C47 C48 Fe3 72.4(13) . . ?
C44 C48 Fe3 68.1(13) . . ?
C2A C1A C6A 120.0 . . ?
C2A C1A P1 121.11(14) . . ?
C6A C1A P1 118.67(14) . . ?
C3A C2A C1A 120.0 . . ?
C4A C3A C2A 120.0 . . ?
C3A C4A C5A 120.0 . . ?
C6A C5A C4A 120.0 . . ?
C5A C6A C1A 120.0 . . ?
C2B C1B C6B 120.0 . . ?
C2B C1B P1 122.65(18) . . ?
C6B C1B P1 117.33(18) . . ?
C1B C2B C3B 120.0 . . ?
C4B C3B C2B 120.0 . . ?
C5B C4B C3B 120.0 . . ?
C4B C5B C6B 120.0 . . ?
C5B C6B C1B 120.0 . . ?
C2C C1C C6C 120.0 . . ?
C2C C1C P2 122.17(17) . . ?
C6C C1C P2 116.49(17) . . ?
C1C C2C C3C 120.0 . . ?
C4C C3C C2C 120.0 . . ?
C3C C4C C5C 120.0 . . ?
C4C C5C C6C 120.0 . . ?
C5C C6C C1C 120.0 . . ?
C6D C1D C2D 120.0 . . ?
C6D C1D P2 119.41(19) . . ?
C2D C1D P2 120.56(19) . . ?
C1D C2D C3D 120.0 . . ?
C4D C3D C2D 120.0 . . ?
C5D C4D C3D 120.0 . . ?
C4D C5D C6D 120.0 . . ?
C1D C6D C5D 120.0 . . ?
C6E C1E C2E 120.0 . . ?
C6E C1E P3 118.69(15) . . ?
C2E C1E P3 121.27(15) . . ?
C3E C2E C1E 120.0 . . ?
C4E C3E C2E 120.0 . . ?
C3E C4E C5E 120.0 . . ?
C4E C5E C6E 120.0 . . ?
C1E C6E C5E 120.0 . . ?
C2F C1F C6F 120.0 . . ?
C2F C1F P3 123.96(16) . . ?
C6F C1F P3 116.02(17) . . ?
C1F C2F C3F 120.0 . . ?
C4F C3F C2F 120.0 . . ?
C3F C4F C5F 120.0 . . ?
C4F C5F C6F 120.0 . . ?
C1F C6F C5F 120.0 . . ?
C6G C1G C2G 120.0 . . ?
C6G C1G P4 120.87(16) . . ?
C2G C1G P4 118.94(16) . . ?
C3G C2G C1G 120.0 . . ?
C2G C3G C4G 120.0 . . ?
C5G C4G C3G 120.0 . . ?
C4G C5G C6G 120.0 . . ?
C5G C6G C1G 120.0 . . ?
C2H C1H C6H 120.0 . . ?
C2H C1H P4 119.39(16) . . ?
C6H C1H P4 120.55(16) . . ?
C1H C2H C3H 120.0 . . ?
C4H C3H C2H 120.0 . . ?
C3H C4H C5H 120.0 . . ?
C6H C5H C4H 120.0 . . ?
C5H C6H C1H 120.0 . . ?
C2I C1I C6I 120.0 . . ?
C2I C1I P5 121.29(16) . . ?
C6I C1I P5 118.68(16) . . ?
C1I C2I C3I 120.0 . . ?
C4I C3I C2I 120.0 . . ?
C5I C4I C3I 120.0 . . ?
C4I C5I C6I 120.0 . . ?
C5I C6I C1I 120.0 . . ?
C2J C1J C6J 120.0 . . ?
C2J C1J P5 123.36(17) . . ?
C6J C1J P5 116.62(17) . . ?
C3J C2J C1J 120.0 . . ?
C2J C3J C4J 120.0 . . ?
C3J C4J C5J 120.0 . . ?
C6J C5J C4J 120.0 . . ?
C5J C6J C1J 120.0 . . ?
C6K C1K C2K 120.0 . . ?
C6K C1K P6 121.91(17) . . ?
C2K C1K P6 118.06(17) . . ?
C3K C2K C1K 120.0 . . ?
C4K C3K C2K 120.0 . . ?
C3K C4K C5K 120.0 . . ?
C4K C5K C6K 120.0 . . ?
C1K C6K C5K 120.0 . . ?
C2L C1L C6L 120.0 . . ?
C2L C1L P6 118.0(2) . . ?
C6L C1L P6 122.0(2) . . ?
C1L C2L C3L 120.0 . . ?
C4L C3L C2L 120.0 . . ?
C3L C4L C5L 120.0 . . ?
C4L C5L C6L 120.0 . . ?
C5L C6L C1L 120.0 . . ?
Cl1A C1S Cl2A 111.3(10) . . ?
Cl1A C1S Cl3A 109.7(10) . . ?
Cl2A C1S Cl3A 109.5(10) . . ?
Cl4B C2S Cl2B 108.8(17) . . ?
Cl4B C2S Cl3B 109.7(16) . . ?
Cl2B C2S Cl3B 111.3(13) . . ?
Cl3C C3S Cl2C 117(3) . . ?
Cl3C C3S Cl1C 106(2) . . ?
Cl2C C3S Cl1C 108(2) . . ?
F3 C1X F1 107(2) . . ?
F3 C1X F2 108(2) . . ?
F1 C1X F2 101.2(19) . . ?
F3 C1X S1 114.1(17) . . ?
F1 C1X S1 114.1(18) . . ?
F2 C1X S1 111.7(16) . . ?
O7 S1 O8 114.3(9) . . ?
O7 S1 O9 112.9(10) . . ?
O8 S1 O9 116.3(10) . . ?
O7 S1 C1X 102.6(10) . . ?
O8 S1 C1X 103.4(10) . . ?
O9 S1 C1X 105.3(12) . . ?
Cl3D C4S Cl2D 110.3(17) . . ?
Cl3D C4S Cl1D 113.6(17) . . ?
Cl2D C4S Cl1D 114.3(16) . . ?

loop_
_geom_bond_atom_site_label_1
_geom_bond_atom_site_label_2
_geom_bond_distance
_geom_bond_site_symmetry_2
_geom_bond_publ_flag
Pt1 N1 2.085(11) . ?
Pt1 O1 2.089(10) . ?
Pt1 P2 2.232(4) . ?
Pt1 P1 2.287(4) . ?
Pt2 N2 2.087(12) . ?
Pt2 O3 2.089(10) . ?
Pt2 P4 2.254(4) . ?
Pt2 P3 2.275(4) . ?
Pt3 N3 2.085(12) . ?
Pt3 O5 2.090(10) . ?
Pt3 P6 2.251(5) . ?
Pt3 P5 2.275(4) . ?
P1 C1A 1.803(6) . ?
P1 C1B 1.813(5) . ?
P1 C19 1.826(17) . ?
P2 C24 1.784(18) . ?
P2 C1C 1.807(6) . ?
P2 C1D 1.815(5) . ?
P3 C29 1.803(16) . ?
P3 C1F 1.806(6) . ?
P3 C1E 1.818(5) . ?
P4 C34 1.771(14) . ?
P4 C1H 1.807(6) . ?
P4 C1G 1.823(5) . ?
P5 C39 1.821(19) . ?
P5 C1I 1.822(6) . ?
P5 C1J 1.841(6) . ?
P6 C44 1.70(2) . ?
P6 C1L 1.818(6) . ?
P6 C1K 1.821(7) . ?
Fe1 C25 1.99(2) . ?
Fe1 C19 1.987(17) . ?
Fe1 C24 2.007(16) . ?
Fe1 C23 2.01(2) . ?
Fe1 C21 2.011(19) . ?
Fe1 C20 2.025(19) . ?
Fe1 C28 2.034(19) . ?
Fe1 C26 2.037(19) . ?
Fe1 C27 2.071(19) . ?
Fe1 C22 2.07(2) . ?
Fe2 C34 2.007(16) . ?
Fe2 C38 2.015(18) . ?
Fe2 C29 2.021(15) . ?
Fe2 C33 2.042(17) . ?
Fe2 C35 2.044(19) . ?
Fe2 C32 2.05(2) . ?
Fe2 C36 2.048(19) . ?
Fe2 C31 2.06(2) . ?
Fe2 C37 2.072(17) . ?
Fe2 C30 2.07(2) . ?
Fe3 C39 2.005(17) . ?
Fe3 C41 2.02(2) . ?
Fe3 C44 2.02(2) . ?
Fe3 C48 2.03(2) . ?
Fe3 C43 2.03(2) . ?
Fe3 C42 2.04(2) . ?
Fe3 C46 2.05(2) . ?
Fe3 C45 2.05(2) . ?
Fe3 C40 2.063(19) . ?
Fe3 C47 2.11(3) . ?
O1 C18 1.276(18) . ?
O2 C18 1.209(17) . ?
O3 C6 1.298(18) . ?
O4 C6 1.210(19) . ?
O5 C12 1.290(17) . ?
O6 C12 1.229(17) . ?
N1 C1 1.34(2) . ?
N1 C5 1.36(2) . ?
N2 C11 1.305(18) . ?
N2 C7 1.37(2) . ?
N3 C17 1.323(19) . ?
N3 C13 1.35(2) . ?
C1 C2 1.39(2) . ?
C2 C3 1.35(2) . ?
C3 C4 1.38(2) . ?
C4 C5 1.43(2) . ?
C4 C6 1.46(2) . ?
C7 C8 1.37(2) . ?
C8 C9 1.36(2) . ?
C9 C10 1.35(2) . ?
C10 C11 1.38(2) . ?
C10 C12 1.49(2) . ?
C13 C14 1.35(3) . ?
C14 C15 1.34(2) . ?
C15 C16 1.34(2) . ?
C16 C17 1.39(2) . ?
C16 C18 1.50(2) . ?
C19 C23 1.41(3) . ?
C19 C20 1.44(2) . ?
C20 C21 1.41(3) . ?
C21 C22 1.36(3) . ?
C22 C23 1.40(3) . ?
C24 C25 1.44(3) . ?
C24 C28 1.45(3) . ?
C25 C26 1.39(3) . ?
C26 C27 1.33(3) . ?
C27 C28 1.40(3) . ?
C29 C30 1.42(2) . ?
C29 C33 1.46(3) . ?
C30 C31 1.44(3) . ?
C31 C32 1.44(3) . ?
C32 C33 1.40(3) . ?
C34 C38 1.42(3) . ?
C34 C35 1.46(2) . ?
C35 C36 1.38(3) . ?
C36 C37 1.44(3) . ?
C37 C38 1.45(2) . ?
C39 C40 1.41(3) . ?
C39 C43 1.46(3) . ?
C40 C41 1.47(3) . ?
C41 C42 1.33(3) . ?
C42 C43 1.39(3) . ?
C44 C45 1.44(3) . ?
C44 C48 1.51(4) . ?
C45 C46 1.47(4) . ?
C46 C47 1.27(5) . ?
C47 C48 1.47(3) . ?
C1A C2A 1.3900 . ?
C1A C6A 1.3900 . ?
C2A C3A 1.3900 . ?
C3A C4A 1.3900 . ?
C4A C5A 1.3900 . ?
C5A C6A 1.3900 . ?
C1B C2B 1.3899 . ?
C1B C6B 1.3900 . ?
C2B C3B 1.3900 . ?
C3B C4B 1.3900 . ?
C4B C5B 1.3899 . ?
C5B C6B 1.3900 . ?
C1C C2C 1.3900 . ?
C1C C6C 1.3901 . ?
C2C C3C 1.3901 . ?
C3C C4C 1.3899 . ?
C4C C5C 1.3900 . ?
C5C C6C 1.3900 . ?
C1D C6D 1.3900 . ?
C1D C2D 1.3900 . ?
C2D C3D 1.3900 . ?
C3D C4D 1.3900 . ?
C4D C5D 1.3899 . ?
C5D C6D 1.3901 . ?
C1E C6E 1.3900 . ?
C1E C2E 1.3901 . ?
C2E C3E 1.3900 . ?
C3E C4E 1.3899 . ?
C4E C5E 1.3899 . ?
C5E C6E 1.3901 . ?
C1F C2F 1.3900 . ?
C1F C6F 1.3900 . ?
C2F C3F 1.3900 . ?
C3F C4F 1.3900 . ?
C4F C5F 1.3900 . ?
C5F C6F 1.3901 . ?
C1G C6G 1.3900 . ?
C1G C2G 1.3901 . ?
C2G C3G 1.3900 . ?
C3G C4G 1.3900 . ?
C4G C5G 1.3899 . ?
C5G C6G 1.3900 . ?
C1H C2H 1.3899 . ?
C1H C6H 1.3900 . ?
C2H C3H 1.3901 . ?
C3H C4H 1.3899 . ?
C4H C5H 1.3900 . ?
C5H C6H 1.3900 . ?
C1I C2I 1.3900 . ?
C1I C6I 1.3900 . ?
C2I C3I 1.3901 . ?
C3I C4I 1.3900 . ?
C4I C5I 1.3900 . ?
C5I C6I 1.3900 . ?
C1J C2J 1.3900 . ?
C1J C6J 1.3900 . ?
C2J C3J 1.3899 . ?
C3J C4J 1.3900 . ?
C4J C5J 1.3901 . ?
C5J C6J 1.3900 . ?
C1K C6K 1.3900 . ?
C1K C2K 1.3900 . ?
C2K C3K 1.3899 . ?
C3K C4K 1.3899 . ?
C4K C5K 1.3901 . ?
C5K C6K 1.3901 . ?
C1L C2L 1.3899 . ?
C1L C6L 1.3900 . ?
C2L C3L 1.3900 . ?
C3L C4L 1.3899 . ?
C4L C5L 1.3900 . ?
C5L C6L 1.3900 . ?
C1S Cl1A 1.74(2) . ?
C1S Cl2A 1.751(18) . ?
C1S Cl3A 1.771(19) . ?
C2S Cl4B 1.73(3) . ?
C2S Cl2B 1.74(3) . ?
C2S Cl3B 1.77(3) . ?
C3S Cl3C 1.63(4) . ?
C3S Cl2C 1.67(4) . ?
C3S Cl1C 1.84(4) . ?
C1X F3 1.31(3) . ?
C1X F1 1.36(2) . ?
C1X F2 1.36(3) . ?
C1X S1 1.78(3) . ?
O7 S1 1.419(13) . ?
O8 S1 1.432(14) . ?
O9 S1 1.449(16) . ?
C4S Cl3D 1.701(19) . ?
C4S Cl2D 1.702(19) . ?
C4S Cl1D 1.713(19) . ?
